data_7713116
loop_
_publ_author_name
'Zhi, Liu'
'Fan, Yin'
'Yang, Jian'
'Guo, Xiao-Qing'
'Zhou, Lipeng'
'Tian, Chong-Bin'
'Sun, Qing-Fu'

_publ_section_title
;
 Hierarchical Subcomponent Self-assembly of Covalent Triple-stranded
 Complex with 3d-4f Vertices: Luminescence and Magnetic Property
;
_journal_name_full 'Dalton Transactions'
_journal_paper_doi 10.1039/D3DT01139A
_journal_year 2023
_chemical_formula_sum 'C76 H86 F9 Lu2 N14 O18 S3 Zn2'
_chemical_formula_weight 2231.44
_space_group_crystal_system monoclinic
_space_group_IT_number 15
_space_group_name_Hall '-C 2yc'
_space_group_name_H-M_alt 'C 1 2/c 1'
_atom_sites_solution_hydrogens mixed
_audit_block_doi 10.5517/ccdc.csd.cc2fr07g
_audit_creation_method SHELXL-2016/4
_audit_update_record
;
2023-04-14 deposited with the CCDC.	2023-05-22 downloaded from the CCDC.
;
_cell_angle_alpha 90
_cell_angle_beta 122.641(2)
_cell_angle_gamma 90
_cell_formula_units_Z 8
_cell_length_a 36.125(3)
_cell_length_b 25.6979(18)
_cell_length_c 26.505(4)
_cell_measurement_reflns_used 9779
_cell_measurement_temperature 150(2)
_cell_measurement_theta_max 27.89
_cell_measurement_theta_min 2.50
_cell_volume 20720(4)
_computing_structure_refinement 'SHELXL-2016/4 (Sheldrick, 2016)'
_computing_structure_solution 'SHELXT 2014/5 (Sheldrick, 2014)'
_diffrn_ambient_temperature 150(2)
_diffrn_measured_fraction_theta_full 0.998
_diffrn_measured_fraction_theta_max 0.998
_diffrn_measurement_device_type 'Bruker APEX-II CCD'
_diffrn_measurement_method '\f and \w scans'
_diffrn_radiation_type MoK\a
_diffrn_radiation_wavelength 0.71073
_diffrn_reflns_av_R_equivalents 0.0751
_diffrn_reflns_av_unetI/netI 0.0426
_diffrn_reflns_Laue_measured_fraction_full 0.998
_diffrn_reflns_Laue_measured_fraction_max 0.998
_diffrn_reflns_limit_h_max 42
_diffrn_reflns_limit_h_min -42
_diffrn_reflns_limit_k_max 30
_diffrn_reflns_limit_k_min -30
_diffrn_reflns_limit_l_max 31
_diffrn_reflns_limit_l_min -29
_diffrn_reflns_number 144292
_diffrn_reflns_point_group_measured_fraction_full 0.998
_diffrn_reflns_point_group_measured_fraction_max 0.998
_diffrn_reflns_theta_full 25.027
_diffrn_reflns_theta_max 25.027
_diffrn_reflns_theta_min 2.236
_exptl_absorpt_coefficient_mu 2.485
_exptl_crystal_colour yellow
_exptl_crystal_density_diffrn 1.431
_exptl_crystal_description needle
_exptl_crystal_F_000 8920
_exptl_crystal_size_max 0.15
_exptl_crystal_size_mid 0.11
_exptl_crystal_size_min 0.06
_refine_diff_density_max 2.329
_refine_diff_density_min -1.514
_refine_diff_density_rms 0.131
_refine_ls_extinction_method none
_refine_ls_goodness_of_fit_ref 1.040
_refine_ls_hydrogen_treatment constr
_refine_ls_matrix_type full
_refine_ls_number_parameters 1180
_refine_ls_number_reflns 18264
_refine_ls_number_restraints 298
_refine_ls_restrained_S_all 17.456
_refine_ls_R_factor_all 0.0729
_refine_ls_R_factor_gt 0.0473
_refine_ls_shift/su_max 0.003
_refine_ls_shift/su_mean 0.000
_refine_ls_structure_factor_coef Fsqd
_refine_ls_weighting_details 'w=1/[\s^2^(Fo^2^)+(0.0599P)^2^+246.7585P] where P=(Fo^2^+2Fc^2^)/3'
_refine_ls_weighting_scheme calc
_refine_ls_wR_factor_gt 0.1188
_refine_ls_wR_factor_ref 0.1393
_reflns_Friedel_coverage 0.000
_reflns_number_gt 13762
_reflns_number_total 18264
_reflns_threshold_expression 'I > 2\s(I)'
_cod_data_source_file d3dt01139a2.cif
_cod_data_source_block 3a_LuZn
_cod_original_cell_volume 20719(4)
_cod_original_sg_symbol_H-M 'C 2/c'
_cod_database_code 7713116
_shelx_shelxl_version_number 2016/4
_shelx_space_group_comment
;
The symmetry employed for this shelxl refinement is uniquely defined
by the following loop, which should always be used as a source of
symmetry information in preference to the above space-group names.
They are only intended as comments.
;

loop_
_space_group_symop_operation_xyz
'x, y, z'
'-x, y, -z+1/2'
'x+1/2, y+1/2, z'
'-x+1/2, y+1/2, -z+1/2'
'-x, -y, -z'
'x, -y, z-1/2'
'-x+1/2, -y+1/2, -z'
'x+1/2, -y+1/2, z-1/2'

loop_
_atom_site_label
_atom_site_type_symbol
_atom_site_fract_x
_atom_site_fract_y
_atom_site_fract_z
_atom_site_U_iso_or_equiv
_atom_site_adp_type
_atom_site_occupancy
_atom_site_site_symmetry_order
_atom_site_calc_flag
_atom_site_refinement_flags_posn
_atom_site_refinement_flags_adp
_atom_site_refinement_flags_occupancy
_atom_site_disorder_assembly
_atom_site_disorder_group
ZN1 Zn 0.77455(3) 0.44189(3) 0.86724(3) 0.02925(17) Uani 1 1 d . . . . .
ZN2 Zn 0.69039(3) 0.42307(3) 0.64129(3) 0.03174(18) Uani 1 1 d . . . . .
LU1 Lu 0.82438(2) 0.46564(2) 1.00793(2) 0.03181(9) Uani 1 1 d . . . . .
LU2 Lu 0.65169(2) 0.40503(2) 0.49996(2) 0.03522(9) Uani 1 1 d . . . . .
S1 S 0.63696(7) 0.26703(7) 0.50144(9) 0.0423(4) Uani 1 1 d D . . . .
S2 S 0.80693(11) 0.66658(10) 0.70323(12) 0.0780(8) Uani 1 1 d D U . . .
S3 S 0.42600(8) 0.38849(12) 0.31060(10) 0.0747(8) Uani 1 1 d D U . . .
F1 F 0.5875(2) 0.1848(2) 0.4720(4) 0.113(2) Uani 1 1 d D U . . .
F3 F 0.5619(3) 0.2439(3) 0.4043(4) 0.131(3) Uani 1 1 d D U . . .
F4 F 0.7525(4) 0.6541(5) 0.7341(5) 0.183(4) Uani 1 1 d . U . . .
F5 F 0.7365(3) 0.6163(3) 0.6539(4) 0.129(3) Uani 1 1 d . U . . .
F6 F 0.7316(3) 0.7010(3) 0.6600(5) 0.154(3) Uani 1 1 d . U . . .
F9 F 0.4803(3) 0.3162(3) 0.3703(4) 0.152(3) Uani 1 1 d D U . . .
O1 O 0.89359(17) 0.4930(2) 1.0319(2) 0.0462(12) Uani 1 1 d . . . . .
H1A H 0.915362 0.474701 1.057358 0.055 Uiso 1 1 d R U . . .
H1B H 0.902330 0.510330 1.012918 0.055 Uiso 1 1 d R U . . .
O2 O 0.76364(16) 0.41818(16) 0.93602(19) 0.0318(10) Uani 1 1 d . . . . .
O3 O 0.83558(15) 0.42626(18) 0.9428(2) 0.0353(11) Uani 1 1 d . . . . .
O4 O 0.78562(15) 0.50992(16) 0.92197(19) 0.0322(10) Uani 1 1 d . . . . .
O5 O 0.63711(16) 0.38784(18) 0.5705(2) 0.0373(11) Uani 1 1 d . . . . .
O6 O 0.71535(16) 0.39146(18) 0.5856(2) 0.0364(11) Uani 1 1 d . . . . .
O7 O 0.66741(16) 0.47427(18) 0.56378(19) 0.0363(11) Uani 1 1 d . . . . .
O8 O 0.62472(17) 0.32052(18) 0.4814(2) 0.0419(12) Uani 1 1 d D . . . .
O9 O 0.6585(2) 0.2415(2) 0.4757(3) 0.0616(16) Uani 1 1 d D . . . .
O10 O 0.6553(2) 0.2590(2) 0.5634(3) 0.0695(18) Uani 1 1 d D . . . .
O11 O 0.8320(3) 0.6209(3) 0.7418(4) 0.117(3) Uani 1 1 d . U . . .
O12 O 0.8230(3) 0.7147(3) 0.7367(4) 0.116(3) Uani 1 1 d . U . . .
O13 O 0.8013(3) 0.6674(3) 0.6466(3) 0.083(2) Uani 1 1 d . U . . .
O14 O 0.38070(19) 0.3982(3) 0.2712(3) 0.0704(18) Uani 1 1 d D U . . .
O17 O 0.9685(4) 0.4390(5) 1.0897(6) 0.180(6) Uani 1 1 d . . . . .
H17B H 0.978355 0.437065 1.066990 0.216 Uiso 1 1 d R U . . .
H17A H 0.988105 0.435025 1.126692 0.216 Uiso 1 1 d R U . . .
N1 N 0.8639(2) 0.4749(2) 1.1224(3) 0.0404(14) Uani 1 1 d . . . . .
N2 N 0.77589(19) 0.4507(2) 1.0414(2) 0.0344(13) Uani 1 1 d . . . . .
N3 N 0.8655(2) 0.3872(2) 1.0568(3) 0.0382(14) Uani 1 1 d . . . . .
N4 N 0.8316(2) 0.5581(2) 1.0364(2) 0.0385(14) Uani 1 1 d . . . . .
N5 N 0.75710(19) 0.3652(2) 0.8339(2) 0.0332(13) Uani 1 1 d . . . . .
N6 N 0.81550(19) 0.4632(2) 0.8323(2) 0.0319(12) Uani 1 1 d . . . . .
N7 N 0.71431(18) 0.4763(2) 0.8076(2) 0.0286(12) Uani 1 1 d . . . . .
N8 N 0.69229(19) 0.3504(2) 0.6880(2) 0.0330(13) Uani 1 1 d . . . . .
N9 N 0.75481(18) 0.4499(2) 0.6937(2) 0.0299(12) Uani 1 1 d . . . . .
N10 N 0.65571(18) 0.4760(2) 0.6652(2) 0.0322(12) Uani 1 1 d . . . . .
N11 N 0.6143(2) 0.3983(2) 0.3861(3) 0.0452(15) Uani 1 1 d . . . . .
N12 N 0.5746(2) 0.4188(2) 0.4528(3) 0.0448(15) Uani 1 1 d . . . . .
N13 N 0.6972(2) 0.3554(2) 0.4727(3) 0.0410(14) Uani 1 1 d . . . . .
N14 N 0.6635(2) 0.4821(2) 0.4579(3) 0.0430(15) Uani 1 1 d . . . . .
C1 C 0.8318(3) 0.4751(3) 1.1421(3) 0.049(2) Uani 1 1 d . . . . .
H1C H 0.833296 0.441145 1.160647 0.058 Uiso 1 1 calc R U . . .
H1D H 0.840744 0.502329 1.173060 0.058 Uiso 1 1 calc R U . . .
C2 C 0.7851(3) 0.4851(3) 1.0916(3) 0.0450(19) Uani 1 1 d . . . . .
H2A H 0.764645 0.477305 1.104642 0.054 Uiso 1 1 calc R U . . .
H2B H 0.781322 0.521968 1.079024 0.054 Uiso 1 1 calc R U . . .
C3 C 0.7514(2) 0.4106(3) 1.0330(3) 0.0350(15) Uani 1 1 d . . . . .
H3 H 0.741260 0.406917 1.059224 0.042 Uiso 1 1 calc R U . . .
C4 C 0.7381(2) 0.3710(3) 0.9878(3) 0.0351(15) Uani 1 1 d . . . . .
C5 C 0.7168(2) 0.3271(3) 0.9913(3) 0.0386(17) Uani 1 1 d . . . . .
H5 H 0.711935 0.324792 1.023101 0.046 Uiso 1 1 calc R U . . .
C6 C 0.7024(2) 0.2866(3) 0.9499(3) 0.0384(16) Uani 1 1 d . . . . .
C7 C 0.7104(3) 0.2909(3) 0.9043(3) 0.0419(17) Uani 1 1 d . . . . .
H7 H 0.701281 0.263406 0.876018 0.050 Uiso 1 1 calc R U . . .
C8 C 0.7316(2) 0.3343(2) 0.8983(3) 0.0310(14) Uani 1 1 d . . . . .
C9 C 0.7454(2) 0.3759(2) 0.9403(3) 0.0295(14) Uani 1 1 d . . . . .
C10 C 0.6786(3) 0.2397(3) 0.9544(4) 0.052(2) Uani 1 1 d . . . . .
H10A H 0.680703 0.210466 0.932348 0.078 Uiso 1 1 calc R U . . .
H10B H 0.647650 0.248428 0.937237 0.078 Uiso 1 1 calc R U . . .
H10C H 0.692262 0.230039 0.996609 0.078 Uiso 1 1 calc R U . . .
C76 C 0.9063(3) 0.5537(4) 1.2795(3) 0.068(3) Uani 1 1 d . . . . .
H76A H 0.898255 0.577518 1.301056 0.103 Uiso 1 1 calc DR U . . .
H76B H 0.885962 0.524089 1.264393 0.103 Uiso 1 1 calc R U . . .
H76C H 0.904449 0.572080 1.245883 0.103 Uiso 1 1 calc DR U . . .
C11 C 0.7408(2) 0.3303(2) 0.8509(3) 0.0325(15) Uani 1 1 d . . . . .
H11 H 0.733778 0.298020 0.830290 0.039 Uiso 1 1 calc R U . . .
C12 C 0.7668(2) 0.3507(3) 0.7877(3) 0.0365(16) Uani 1 1 d . . . . .
H12A H 0.794043 0.329744 0.807867 0.044 Uiso 1 1 calc R U . . .
H12B H 0.773306 0.383249 0.773990 0.044 Uiso 1 1 calc R U . . .
C13 C 0.7325(2) 0.3209(3) 0.7322(3) 0.0380(16) Uani 1 1 d . . . . .
H13A H 0.746674 0.307845 0.711429 0.046 Uiso 1 1 calc R U . . .
H13B H 0.723293 0.290145 0.745314 0.046 Uiso 1 1 calc R U . . .
C14 C 0.6557(2) 0.3272(3) 0.6717(3) 0.0378(16) Uani 1 1 d . . . . .
H14 H 0.657886 0.297277 0.694208 0.045 Uiso 1 1 calc R U . . .
C15 C 0.6119(2) 0.3414(3) 0.6237(3) 0.0408(17) Uani 1 1 d . . . . .
C16 C 0.5761(3) 0.3218(3) 0.6247(4) 0.053(2) Uani 1 1 d . . . . .
H16 H 0.581766 0.302668 0.658794 0.064 Uiso 1 1 calc R U . . .
C17 C 0.5332(3) 0.3292(4) 0.5784(4) 0.060(2) Uani 1 1 d . . . . .
C18 C 0.5255(3) 0.3554(3) 0.5273(4) 0.056(2) Uani 1 1 d . . . . .
H18 H 0.496183 0.359699 0.494218 0.067 Uiso 1 1 calc R U . . .
O18 O 0.9478(2) 0.5364(3) 1.3173(2) 0.071(2) Uani 1 1 d . . . . .
H18B H 0.953977 0.506020 1.300523 0.085 Uiso 1 1 d R U . . .
C19 C 0.5604(3) 0.3753(3) 0.5242(3) 0.0434(18) Uani 1 1 d . . . . .
C20 C 0.6037(2) 0.3698(3) 0.5718(3) 0.0375(16) Uani 1 1 d . . . . .
C21 C 0.4947(3) 0.3078(5) 0.5807(5) 0.092(4) Uani 1 1 d . . . . .
H21A H 0.490274 0.270979 0.569163 0.138 Uiso 1 1 calc R U . . .
H21B H 0.468010 0.327402 0.553022 0.138 Uiso 1 1 calc R U . . .
H21C H 0.501145 0.311167 0.621558 0.138 Uiso 1 1 calc R U . . .
C22 C 0.5487(3) 0.4016(3) 0.4682(3) 0.0462(19) Uani 1 1 d . . . . .
H22 H 0.518187 0.406408 0.439878 0.055 Uiso 1 1 calc R U . . .
C23 C 0.5537(3) 0.4372(3) 0.3904(3) 0.052(2) Uani 1 1 d . . . . .
H23A H 0.564267 0.472567 0.389642 0.062 Uiso 1 1 calc R U . . .
H23B H 0.521342 0.438505 0.370712 0.062 Uiso 1 1 calc R U . . .
C24 C 0.5661(3) 0.3989(3) 0.3579(3) 0.053(2) Uani 1 1 d . . . . .
H24A H 0.555802 0.363564 0.359471 0.064 Uiso 1 1 calc R U . . .
H24B H 0.551532 0.409083 0.315256 0.064 Uiso 1 1 calc R U . . .
C25 C 0.8954(3) 0.4313(3) 1.1516(3) 0.050(2) Uani 1 1 d . . . . .
H25A H 0.903869 0.428057 1.193777 0.060 Uiso 1 1 calc R U . . .
H25B H 0.922353 0.438460 1.151619 0.060 Uiso 1 1 calc R U . . .
C26 C 0.8748(3) 0.3808(3) 1.1185(3) 0.0418(17) Uani 1 1 d . . . . .
H26A H 0.895120 0.351329 1.139105 0.050 Uiso 1 1 calc R U . . .
H26B H 0.847165 0.373929 1.116924 0.050 Uiso 1 1 calc R U . . .
C27 C 0.8875(2) 0.3572(3) 1.0434(3) 0.0387(16) Uani 1 1 d . . . . .
H27 H 0.904181 0.330354 1.071108 0.046 Uiso 1 1 calc R U . . .
C28 C 0.8894(2) 0.3603(3) 0.9899(3) 0.0397(17) Uani 1 1 d . . . . .
C29 C 0.9204(3) 0.3279(3) 0.9883(4) 0.051(2) Uani 1 1 d . . . . .
H29 H 0.936405 0.303382 1.019598 0.062 Uiso 1 1 calc R U . . .
C30 C 0.9284(3) 0.3307(3) 0.9427(4) 0.057(2) Uani 1 1 d . . . . .
C31 C 0.9050(3) 0.3671(3) 0.8983(3) 0.0473(19) Uani 1 1 d . . . . .
H31 H 0.910794 0.370375 0.867488 0.057 Uiso 1 1 calc R U . . .
C32 C 0.8731(2) 0.3996(3) 0.8965(3) 0.0386(16) Uani 1 1 d . . . . .
C33 C 0.8643(2) 0.3960(3) 0.9425(3) 0.0346(15) Uani 1 1 d . . . . .
C34 C 0.9630(4) 0.2963(5) 0.9441(5) 0.088(4) Uani 1 1 d . . . . .
H34A H 0.952857 0.284913 0.903279 0.133 Uiso 1 1 calc R U . . .
H34B H 0.968178 0.265737 0.969231 0.133 Uiso 1 1 calc R U . . .
H34C H 0.990478 0.315885 0.960594 0.133 Uiso 1 1 calc R U . . .
C35 C 0.8515(2) 0.4399(3) 0.8519(3) 0.0375(16) Uani 1 1 d . . . . .
H35 H 0.867152 0.450802 0.834261 0.045 Uiso 1 1 calc R U . . .
C36 C 0.8044(2) 0.5056(2) 0.7882(3) 0.0338(15) Uani 1 1 d . . . . .
H36A H 0.828173 0.508387 0.780227 0.041 Uiso 1 1 calc R U . . .
H36B H 0.803174 0.538989 0.805867 0.041 Uiso 1 1 calc R U . . .
C37 C 0.7616(2) 0.4972(3) 0.7302(3) 0.0331(15) Uani 1 1 d . . . . .
H37A H 0.738224 0.497632 0.738918 0.040 Uiso 1 1 calc R U . . .
H37B H 0.756606 0.527806 0.704473 0.040 Uiso 1 1 calc R U . . .
C38 C 0.7889(2) 0.4274(2) 0.7002(3) 0.0330(15) Uani 1 1 d . . . . .
H38 H 0.816620 0.440947 0.730758 0.040 Uiso 1 1 calc R U . . .
C39 C 0.7900(2) 0.3837(3) 0.6662(3) 0.0343(15) Uani 1 1 d . . . . .
C40 C 0.8300(2) 0.3579(3) 0.6896(3) 0.0401(17) Uani 1 1 d . . . . .
H40 H 0.853339 0.365984 0.729262 0.048 Uiso 1 1 calc R U . . .
C41 C 0.8372(3) 0.3208(3) 0.6575(4) 0.0454(18) Uani 1 1 d . . . . .
C42 C 0.8031(3) 0.3126(3) 0.5988(3) 0.0423(17) Uani 1 1 d . . . . .
H42 H 0.807390 0.288530 0.575237 0.051 Uiso 1 1 calc R U . . .
C43 C 0.7633(2) 0.3376(3) 0.5729(3) 0.0355(16) Uani 1 1 d . . . . .
C44 C 0.7541(2) 0.3715(3) 0.6073(3) 0.0332(15) Uani 1 1 d . . . . .
C45 C 0.8813(3) 0.2941(4) 0.6851(4) 0.071(3) Uani 1 1 d . . . . .
H45A H 0.889648 0.292233 0.655509 0.106 Uiso 1 1 calc R U . . .
H45B H 0.879415 0.258846 0.697583 0.106 Uiso 1 1 calc R U . . .
H45C H 0.903556 0.313966 0.720018 0.106 Uiso 1 1 calc R U . . .
C46 C 0.7333(3) 0.3312(3) 0.5082(3) 0.0415(18) Uani 1 1 d . . . . .
H46 H 0.741560 0.305827 0.490066 0.050 Uiso 1 1 calc R U . . .
C47 C 0.6772(3) 0.3432(3) 0.4082(3) 0.050(2) Uani 1 1 d . . . . .
H47A H 0.685459 0.307401 0.404141 0.060 Uiso 1 1 calc R U . . .
H47B H 0.688880 0.367480 0.390992 0.060 Uiso 1 1 calc R U . . .
C48 C 0.6274(3) 0.3477(3) 0.3736(3) 0.0463(19) Uani 1 1 d . . . . .
H48A H 0.615236 0.344693 0.330109 0.056 Uiso 1 1 calc R U . . .
H48B H 0.615269 0.319006 0.385242 0.056 Uiso 1 1 calc R U . . .
C49 C 0.8895(3) 0.5240(3) 1.1369(3) 0.049(2) Uani 1 1 d . . . . .
H49A H 0.911880 0.520490 1.126431 0.059 Uiso 1 1 calc R U . . .
H49B H 0.904956 0.531007 1.180437 0.059 Uiso 1 1 calc DR U . . .
C50 C 0.8590(3) 0.5691(3) 1.1022(3) 0.0432(18) Uani 1 1 d . . . . .
H50A H 0.839434 0.575726 1.116998 0.052 Uiso 1 1 calc R U . . .
H50B H 0.876667 0.600906 1.109316 0.052 Uiso 1 1 calc R U . . .
C51 C 0.8217(2) 0.5991(2) 1.0032(3) 0.0328(15) Uani 1 1 d . . . . .
H51 H 0.835506 0.630732 1.022956 0.039 Uiso 1 1 calc R U . . .
C52 C 0.7916(2) 0.6014(2) 0.9388(3) 0.0334(15) Uani 1 1 d . . . . .
C53 C 0.7802(3) 0.6515(3) 0.9134(3) 0.0396(17) Uani 1 1 d . . . . .
H53 H 0.795673 0.680476 0.938049 0.047 Uiso 1 1 calc R U . . .
C54 C 0.7474(3) 0.6604(3) 0.8541(3) 0.0420(17) Uani 1 1 d . . . . .
C55 C 0.7248(2) 0.6171(3) 0.8197(3) 0.0370(16) Uani 1 1 d . . . . .
H55 H 0.700853 0.622156 0.779650 0.044 Uiso 1 1 calc R U . . .
C56 C 0.7361(2) 0.5664(2) 0.8420(3) 0.0298(14) Uani 1 1 d . . . . .
C57 C 0.7719(2) 0.5571(2) 0.9017(3) 0.0310(14) Uani 1 1 d . . . . .
C58 C 0.7366(3) 0.7149(3) 0.8296(4) 0.056(2) Uani 1 1 d . . . . .
H58A H 0.712405 0.713959 0.787446 0.084 Uiso 1 1 calc R U . . .
H58B H 0.762549 0.730633 0.832812 0.084 Uiso 1 1 calc R U . . .
H58C H 0.727936 0.735673 0.852573 0.084 Uiso 1 1 calc R U . . .
C59 C 0.7068(2) 0.5257(2) 0.8030(3) 0.0309(14) Uani 1 1 d . . . . .
H59 H 0.678836 0.536641 0.770449 0.037 Uiso 1 1 calc R U . . .
C60 C 0.6790(2) 0.4405(3) 0.7663(3) 0.0322(15) Uani 1 1 d . . . . .
H60A H 0.665918 0.426097 0.787946 0.039 Uiso 1 1 calc R U . . .
H60B H 0.692963 0.411070 0.758595 0.039 Uiso 1 1 calc R U . . .
C61 C 0.6413(2) 0.4596(3) 0.7059(3) 0.0337(15) Uani 1 1 d . . . . .
H61A H 0.619300 0.431473 0.686427 0.040 Uiso 1 1 calc R U . . .
H61B H 0.626946 0.489405 0.712292 0.040 Uiso 1 1 calc R U . . .
C62 C 0.6434(2) 0.5220(3) 0.6427(3) 0.0355(16) Uani 1 1 d . . . . .
H62 H 0.629762 0.541885 0.658526 0.043 Uiso 1 1 calc R U . . .
C63 C 0.6472(2) 0.5484(3) 0.5970(3) 0.0366(16) Uani 1 1 d . . . . .
C64 C 0.6360(3) 0.6010(3) 0.5888(4) 0.0465(19) Uani 1 1 d . . . . .
H64 H 0.629291 0.616971 0.615274 0.056 Uiso 1 1 calc R U . . .
C65 C 0.6339(3) 0.6316(3) 0.5438(4) 0.052(2) Uani 1 1 d . . . . .
C66 C 0.6409(3) 0.6058(3) 0.5041(3) 0.0463(19) Uani 1 1 d . . . . .
H66 H 0.638509 0.625039 0.471827 0.056 Uiso 1 1 calc R U . . .
C67 C 0.6513(2) 0.5522(3) 0.5087(3) 0.0380(16) Uani 1 1 d . . . . .
C68 C 0.6560(2) 0.5230(3) 0.5573(3) 0.0344(15) Uani 1 1 d . . . . .
C69 C 0.6255(4) 0.6895(3) 0.5396(5) 0.077(3) Uani 1 1 d . . . . .
H69A H 0.618716 0.702291 0.500698 0.115 Uiso 1 1 calc R U . . .
H69B H 0.651632 0.707308 0.571745 0.115 Uiso 1 1 calc R U . . .
H69C H 0.600498 0.696439 0.543663 0.115 Uiso 1 1 calc R U . . .
C70 C 0.6575(2) 0.5302(3) 0.4641(3) 0.0408(17) Uani 1 1 d . . . . .
H70 H 0.657151 0.553729 0.436220 0.049 Uiso 1 1 calc R U . . .
C71 C 0.6687(3) 0.4696(3) 0.4077(3) 0.049(2) Uani 1 1 d . . . . .
H71A H 0.694496 0.446730 0.421461 0.058 Uiso 1 1 calc R U . . .
H71B H 0.672922 0.501825 0.390877 0.058 Uiso 1 1 calc R U . . .
C72 C 0.6267(3) 0.4421(3) 0.3609(3) 0.057(2) Uani 1 1 d . . . . .
H72A H 0.602393 0.467638 0.342229 0.068 Uiso 1 1 calc R U . . .
H72B H 0.630544 0.428302 0.329123 0.068 Uiso 1 1 calc R U . . .
C73 C 0.5858(3) 0.2368(4) 0.4669(6) 0.087(3) Uani 1 1 d D U . . .
C74 C 0.7575(4) 0.6599(4) 0.6831(6) 0.098(3) Uani 1 1 d D U . . .
F2 F 0.5752(14) 0.2454(14) 0.5092(18) 0.101(7) Uani 0.26(3) 1 d D U P A 1
F7 F 0.4123(4) 0.3145(5) 0.3613(5) 0.122(4) Uani 0.649(10) 1 d D U P B 1
F8 F 0.4167(6) 0.2940(5) 0.2892(6) 0.147(5) Uani 0.649(10) 1 d D U P B 1
O15 O 0.4522(6) 0.3871(6) 0.2827(8) 0.107(5) Uani 0.649(10) 1 d D U P B 1
O16 O 0.4447(4) 0.4209(5) 0.3638(5) 0.076(3) Uani 0.649(10) 1 d D U P B 1
C75 C 0.4357(4) 0.3275(5) 0.3377(6) 0.111(4) Uani 0.649(10) 1 d D U P B 1
F2' F 0.5563(4) 0.2557(4) 0.4770(9) 0.091(4) Uani 0.74(3) 1 d D U P A 2
F7' F 0.4222(7) 0.2758(8) 0.3208(10) 0.131(7) Uani 0.351(10) 1 d D U P B 2
F8' F 0.4484(8) 0.3121(11) 0.2750(7) 0.159(7) Uani 0.351(10) 1 d D U P B 2
O15' O 0.4522(9) 0.4085(9) 0.2884(13) 0.072(6) Uani 0.351(10) 1 d D U P B 2
O16' O 0.4389(8) 0.3914(10) 0.3753(7) 0.083(5) Uani 0.351(10) 1 d D U P B 2
C75' C 0.4397(6) 0.3228(6) 0.3171(7) 0.127(5) Uani 0.351(10) 1 d D U P B 2

loop_
_atom_site_aniso_label
_atom_site_aniso_U_11
_atom_site_aniso_U_22
_atom_site_aniso_U_33
_atom_site_aniso_U_23
_atom_site_aniso_U_13
_atom_site_aniso_U_12
ZN1 0.0430(4) 0.0247(4) 0.0244(4) 0.0001(3) 0.0211(4) 0.0027(3)
ZN2 0.0420(5) 0.0343(4) 0.0246(4) -0.0027(3) 0.0217(4) 0.0002(3)
LU1 0.04474(18) 0.02810(15) 0.02510(15) -0.00081(11) 0.02048(14) 0.00183(12)
LU2 0.04887(19) 0.03801(17) 0.02467(16) -0.00283(12) 0.02370(14) 0.00056(13)
S1 0.0553(12) 0.0381(10) 0.0435(10) -0.0003(8) 0.0332(10) 0.0047(8)
S2 0.126(2) 0.0527(14) 0.0682(16) 0.0004(12) 0.0609(17) 0.0149(14)
S3 0.0581(14) 0.121(2) 0.0336(11) -0.0071(12) 0.0174(11) 0.0343(14)
F1 0.120(5) 0.048(3) 0.174(7) -0.015(4) 0.082(5) -0.017(3)
F3 0.102(5) 0.094(5) 0.120(6) -0.037(5) 0.010(5) -0.016(4)
F4 0.258(10) 0.196(9) 0.202(9) 0.004(8) 0.194(8) -0.009(8)
F5 0.172(7) 0.076(5) 0.165(7) -0.011(5) 0.108(6) -0.041(5)
F6 0.162(7) 0.076(5) 0.248(10) 0.009(6) 0.127(7) 0.021(5)
F9 0.143(6) 0.135(6) 0.114(5) 0.012(5) 0.027(5) 0.054(5)
O1 0.052(3) 0.047(3) 0.042(3) -0.002(2) 0.027(3) -0.003(2)
O2 0.052(3) 0.024(2) 0.027(2) 0.0012(18) 0.027(2) 0.000(2)
O3 0.040(3) 0.042(3) 0.027(2) 0.004(2) 0.021(2) 0.014(2)
O4 0.045(3) 0.026(2) 0.028(2) -0.0006(18) 0.021(2) 0.0015(19)
O5 0.047(3) 0.042(3) 0.028(2) -0.003(2) 0.023(2) -0.001(2)
O6 0.042(3) 0.045(3) 0.028(2) -0.003(2) 0.023(2) 0.004(2)
O7 0.054(3) 0.037(3) 0.026(2) 0.0024(19) 0.027(2) 0.004(2)
O8 0.052(3) 0.040(3) 0.033(3) -0.005(2) 0.023(2) -0.001(2)
O9 0.097(5) 0.046(3) 0.069(4) 0.000(3) 0.063(4) 0.011(3)
O10 0.104(5) 0.061(4) 0.051(4) 0.018(3) 0.047(4) 0.027(4)
O11 0.160(8) 0.066(5) 0.111(6) 0.004(4) 0.064(6) 0.028(5)
O12 0.147(7) 0.070(5) 0.132(7) -0.048(5) 0.077(6) -0.017(5)
O13 0.140(6) 0.067(4) 0.076(4) 0.000(3) 0.080(5) 0.000(4)
O14 0.050(4) 0.107(5) 0.045(3) 0.012(3) 0.020(3) 0.020(3)
O17 0.104(8) 0.207(13) 0.150(11) 0.034(10) 0.017(8) 0.032(8)
N1 0.051(4) 0.040(3) 0.031(3) 0.001(3) 0.023(3) 0.002(3)
N2 0.044(3) 0.039(3) 0.021(3) -0.003(2) 0.018(3) 0.002(3)
N3 0.050(4) 0.036(3) 0.031(3) 0.003(2) 0.023(3) 0.003(3)
N4 0.054(4) 0.033(3) 0.030(3) -0.008(2) 0.023(3) -0.001(3)
N5 0.054(4) 0.027(3) 0.027(3) 0.000(2) 0.028(3) 0.002(2)
N6 0.045(3) 0.025(3) 0.027(3) -0.003(2) 0.020(3) 0.000(2)
N7 0.041(3) 0.027(3) 0.026(3) -0.002(2) 0.023(3) -0.001(2)
N8 0.049(4) 0.029(3) 0.027(3) -0.002(2) 0.024(3) -0.001(3)
N9 0.040(3) 0.032(3) 0.022(3) 0.001(2) 0.019(3) 0.001(2)
N10 0.041(3) 0.037(3) 0.021(3) -0.001(2) 0.018(3) 0.001(2)
N11 0.059(4) 0.049(4) 0.030(3) 0.001(3) 0.025(3) 0.008(3)
N12 0.057(4) 0.050(4) 0.028(3) -0.004(3) 0.023(3) 0.006(3)
N13 0.061(4) 0.040(3) 0.034(3) -0.006(3) 0.033(3) -0.002(3)
N14 0.064(4) 0.043(4) 0.032(3) 0.000(3) 0.032(3) 0.000(3)
C1 0.074(6) 0.045(4) 0.034(4) -0.004(3) 0.033(4) 0.000(4)
C2 0.073(6) 0.040(4) 0.037(4) -0.011(3) 0.040(4) -0.003(4)
C3 0.045(4) 0.041(4) 0.026(3) 0.004(3) 0.023(3) 0.006(3)
C4 0.044(4) 0.034(4) 0.030(4) 0.002(3) 0.022(3) 0.006(3)
C5 0.062(5) 0.033(4) 0.036(4) 0.001(3) 0.037(4) -0.009(3)
C6 0.050(4) 0.033(4) 0.041(4) 0.005(3) 0.031(4) -0.001(3)
C7 0.060(5) 0.032(4) 0.039(4) 0.001(3) 0.031(4) 0.001(3)
C8 0.043(4) 0.027(3) 0.024(3) 0.001(3) 0.019(3) 0.001(3)
C9 0.039(4) 0.026(3) 0.029(3) 0.002(3) 0.022(3) 0.000(3)
C10 0.078(6) 0.036(4) 0.067(5) -0.003(4) 0.054(5) -0.011(4)
C76 0.057(6) 0.123(8) 0.027(4) 0.004(5) 0.024(4) 0.038(6)
C11 0.049(4) 0.022(3) 0.030(3) -0.002(3) 0.024(3) 0.003(3)
C12 0.055(5) 0.035(4) 0.031(4) -0.004(3) 0.030(4) -0.004(3)
C13 0.061(5) 0.032(4) 0.032(4) -0.003(3) 0.032(4) 0.000(3)
C14 0.059(5) 0.032(4) 0.030(4) -0.003(3) 0.029(4) -0.005(3)
C15 0.048(5) 0.046(4) 0.035(4) -0.007(3) 0.027(4) -0.006(3)
C16 0.062(6) 0.058(5) 0.048(5) -0.004(4) 0.035(5) -0.015(4)
C17 0.050(5) 0.074(6) 0.062(6) -0.012(5) 0.032(5) -0.017(4)
C18 0.040(5) 0.068(6) 0.054(5) 0.001(4) 0.021(4) -0.002(4)
O18 0.081(4) 0.089(5) 0.028(3) 0.004(3) 0.020(3) 0.061(4)
C19 0.050(5) 0.049(4) 0.036(4) -0.010(3) 0.026(4) -0.004(4)
C20 0.043(4) 0.040(4) 0.036(4) -0.011(3) 0.026(4) -0.004(3)
C21 0.064(7) 0.135(11) 0.086(8) -0.001(7) 0.046(6) -0.032(7)
C22 0.037(4) 0.056(5) 0.032(4) -0.005(3) 0.010(4) 0.005(4)
C23 0.058(5) 0.059(5) 0.032(4) 0.000(4) 0.020(4) 0.004(4)
C24 0.075(6) 0.052(5) 0.030(4) -0.003(3) 0.027(4) -0.001(4)
C25 0.068(6) 0.048(5) 0.028(4) 0.000(3) 0.021(4) 0.003(4)
C26 0.056(5) 0.038(4) 0.030(4) 0.006(3) 0.021(4) 0.009(3)
C27 0.046(4) 0.035(4) 0.031(4) 0.008(3) 0.018(3) 0.006(3)
C28 0.047(4) 0.028(4) 0.037(4) 0.003(3) 0.018(4) 0.006(3)
C29 0.055(5) 0.048(5) 0.050(5) 0.009(4) 0.028(4) 0.015(4)
C30 0.065(6) 0.056(5) 0.064(6) 0.011(4) 0.045(5) 0.022(4)
C31 0.046(5) 0.057(5) 0.048(5) 0.001(4) 0.031(4) 0.008(4)
C32 0.045(4) 0.040(4) 0.037(4) 0.003(3) 0.026(4) 0.004(3)
C33 0.041(4) 0.030(4) 0.036(4) 0.000(3) 0.023(3) -0.001(3)
C34 0.096(8) 0.101(8) 0.089(8) 0.023(6) 0.064(7) 0.056(7)
C35 0.051(5) 0.037(4) 0.031(4) -0.005(3) 0.026(4) -0.008(3)
C36 0.046(4) 0.028(3) 0.035(4) 0.003(3) 0.026(3) -0.002(3)
C37 0.044(4) 0.033(4) 0.031(4) -0.003(3) 0.026(3) 0.002(3)
C38 0.046(4) 0.034(4) 0.026(3) 0.004(3) 0.023(3) -0.002(3)
C39 0.042(4) 0.034(4) 0.037(4) 0.007(3) 0.028(3) 0.002(3)
C40 0.048(4) 0.038(4) 0.035(4) 0.008(3) 0.023(4) 0.008(3)
C41 0.052(5) 0.037(4) 0.052(5) 0.005(3) 0.031(4) 0.009(3)
C42 0.058(5) 0.033(4) 0.049(5) -0.004(3) 0.037(4) 0.005(3)
C43 0.051(4) 0.029(3) 0.041(4) -0.003(3) 0.034(4) -0.004(3)
C44 0.044(4) 0.034(4) 0.031(4) 0.005(3) 0.026(3) -0.001(3)
C45 0.070(6) 0.068(6) 0.066(6) -0.002(5) 0.032(5) 0.029(5)
C46 0.064(5) 0.034(4) 0.047(4) -0.006(3) 0.043(4) -0.001(4)
C47 0.076(6) 0.053(5) 0.033(4) -0.007(3) 0.037(4) 0.003(4)
C48 0.067(5) 0.045(4) 0.025(4) -0.006(3) 0.024(4) 0.008(4)
C49 0.059(5) 0.046(4) 0.026(4) -0.007(3) 0.011(4) -0.008(4)
C50 0.054(5) 0.035(4) 0.033(4) -0.006(3) 0.019(4) -0.004(3)
C51 0.041(4) 0.027(3) 0.034(4) -0.006(3) 0.022(3) 0.000(3)
C52 0.044(4) 0.026(3) 0.038(4) 0.001(3) 0.027(3) -0.002(3)
C53 0.056(5) 0.028(4) 0.043(4) -0.005(3) 0.031(4) -0.004(3)
C54 0.061(5) 0.032(4) 0.045(4) 0.004(3) 0.036(4) 0.006(3)
C55 0.044(4) 0.039(4) 0.039(4) 0.009(3) 0.030(4) 0.008(3)
C56 0.042(4) 0.024(3) 0.037(4) 0.004(3) 0.031(3) 0.001(3)
C57 0.044(4) 0.028(3) 0.033(4) 0.003(3) 0.028(3) 0.003(3)
C58 0.081(6) 0.032(4) 0.059(5) 0.009(4) 0.040(5) 0.001(4)
C59 0.039(4) 0.037(4) 0.023(3) 0.003(3) 0.021(3) 0.002(3)
C60 0.048(4) 0.034(4) 0.022(3) -0.001(3) 0.024(3) 0.000(3)
C61 0.045(4) 0.035(4) 0.033(4) -0.003(3) 0.029(3) 0.000(3)
C62 0.044(4) 0.037(4) 0.032(4) -0.009(3) 0.025(3) -0.004(3)
C63 0.044(4) 0.034(4) 0.036(4) -0.002(3) 0.024(3) -0.004(3)
C64 0.065(5) 0.037(4) 0.048(5) -0.003(3) 0.037(4) 0.000(4)
C65 0.071(6) 0.040(4) 0.050(5) 0.002(4) 0.036(5) 0.000(4)
C66 0.062(5) 0.039(4) 0.044(4) 0.005(3) 0.033(4) -0.008(4)
C67 0.031(4) 0.055(5) 0.025(3) 0.005(3) 0.013(3) -0.004(3)
C68 0.044(4) 0.036(4) 0.026(3) -0.002(3) 0.021(3) -0.006(3)
C69 0.131(9) 0.036(5) 0.084(7) 0.010(5) 0.072(7) 0.014(5)
C70 0.047(4) 0.052(5) 0.030(4) 0.004(3) 0.025(4) -0.002(3)
C71 0.075(6) 0.052(5) 0.036(4) -0.006(3) 0.041(4) -0.007(4)
C72 0.093(7) 0.052(5) 0.031(4) 0.004(4) 0.037(5) 0.012(5)
C73 0.088(7) 0.058(5) 0.129(8) -0.012(6) 0.067(6) 0.000(5)
C74 0.158(7) 0.029(4) 0.096(6) 0.000(4) 0.061(5) -0.004(5)
F2 0.059(12) 0.067(12) 0.177(15) -0.001(12) 0.064(11) -0.008(10)
F7 0.175(8) 0.113(7) 0.125(7) 0.045(6) 0.112(6) 0.040(6)
F8 0.170(9) 0.097(8) 0.126(8) -0.004(7) 0.048(8) -0.023(7)
O15 0.080(7) 0.164(10) 0.073(7) -0.039(8) 0.040(6) 0.031(8)
O16 0.065(6) 0.107(8) 0.051(6) -0.008(6) 0.030(5) 0.010(6)
C75 0.117(5) 0.126(6) 0.079(5) -0.001(5) 0.045(5) 0.032(5)
F2' 0.045(6) 0.068(6) 0.152(11) 0.002(6) 0.047(7) -0.006(4)
F7' 0.161(10) 0.107(10) 0.098(10) 0.015(9) 0.051(9) 0.022(9)
F8' 0.145(10) 0.151(10) 0.123(10) -0.008(9) 0.035(9) 0.016(10)
O15' 0.049(8) 0.134(13) 0.057(9) 0.007(11) 0.044(7) 0.004(10)
O16' 0.073(9) 0.142(11) 0.043(8) -0.001(9) 0.037(7) 0.005(10)
C75' 0.124(6) 0.128(6) 0.088(6) 0.001(6) 0.031(6) 0.033(6)

loop_
_atom_type_symbol
_atom_type_description
_atom_type_scat_dispersion_real
_atom_type_scat_dispersion_imag
_atom_type_scat_source
C C 0.0033 0.0016 'International Tables Vol C Tables 4.2.6.8 and 6.1.1.4'
H H 0.0000 0.0000 'International Tables Vol C Tables 4.2.6.8 and 6.1.1.4'
Lu Lu -0.4720 5.8584 'International Tables Vol C Tables 4.2.6.8 and 6.1.1.4'
F F 0.0171 0.0103 'International Tables Vol C Tables 4.2.6.8 and 6.1.1.4'
N N 0.0061 0.0033 'International Tables Vol C Tables 4.2.6.8 and 6.1.1.4'
O O 0.0106 0.0060 'International Tables Vol C Tables 4.2.6.8 and 6.1.1.4'
S S 0.1246 0.1234 'International Tables Vol C Tables 4.2.6.8 and 6.1.1.4'
Zn Zn 0.2839 1.4301 'International Tables Vol C Tables 4.2.6.8 and 6.1.1.4'

loop_
_geom_angle_atom_site_label_1
_geom_angle_atom_site_label_2
_geom_angle_atom_site_label_3
_geom_angle
_geom_angle_site_symmetry_1
_geom_angle_site_symmetry_3
_geom_angle_publ_flag
O3 ZN1 N7 162.44(19) . . ?
O3 ZN1 N5 98.4(2) . . ?
N7 ZN1 N5 97.2(2) . . ?
O3 ZN1 O2 73.17(18) . . ?
N7 ZN1 O2 99.82(19) . . ?
N5 ZN1 O2 86.62(18) . . ?
O3 ZN1 O4 78.04(17) . . ?
N7 ZN1 O4 84.55(18) . . ?
N5 ZN1 O4 159.84(18) . . ?
O2 ZN1 O4 73.32(16) . . ?
O3 ZN1 N6 81.27(19) . . ?
N7 ZN1 N6 103.9(2) . . ?
N5 ZN1 N6 100.0(2) . . ?
O2 ZN1 N6 154.3(2) . . ?
O4 ZN1 N6 99.09(18) . . ?
O3 ZN1 LU1 43.38(12) . . ?
N7 ZN1 LU1 120.35(14) . . ?
N5 ZN1 LU1 121.22(14) . . ?
O2 ZN1 LU1 46.57(12) . . ?
O4 ZN1 LU1 44.16(11) . . ?
N6 ZN1 LU1 111.07(14) . . ?
O5 ZN2 N9 157.34(19) . . ?
O5 ZN2 N10 98.1(2) . . ?
N9 ZN2 N10 102.2(2) . . ?
O5 ZN2 O7 73.24(18) . . ?
N9 ZN2 O7 98.56(19) . . ?
N10 ZN2 O7 84.88(18) . . ?
O5 ZN2 N8 82.5(2) . . ?
N9 ZN2 N8 102.6(2) . . ?
N10 ZN2 N8 102.4(2) . . ?
O7 ZN2 N8 155.45(19) . . ?
O5 ZN2 O6 75.53(18) . . ?
N9 ZN2 O6 81.85(19) . . ?
N10 ZN2 O6 156.57(19) . . ?
O7 ZN2 O6 71.69(17) . . ?
N8 ZN2 O6 99.12(18) . . ?
O5 ZN2 LU2 43.06(13) . . ?
N9 ZN2 LU2 116.60(14) . . ?
N10 ZN2 LU2 118.08(14) . . ?
O7 ZN2 LU2 45.15(12) . . ?
N8 ZN2 LU2 112.78(14) . . ?
O6 ZN2 LU2 43.06(12) . . ?
O3 LU1 O4 73.53(16) . . ?
O3 LU1 O2 67.11(16) . . ?
O4 LU1 O2 68.71(15) . . ?
O3 LU1 O1 74.39(17) . . ?
O4 LU1 O1 96.57(17) . . ?
O2 LU1 O1 141.23(16) . . ?
O3 LU1 N2 134.07(19) . . ?
O4 LU1 N2 106.20(18) . . ?
O2 LU1 N2 70.32(17) . . ?
O1 LU1 N2 147.40(18) . . ?
O3 LU1 N3 73.73(18) . . ?
O4 LU1 N3 146.53(17) . . ?
O2 LU1 N3 92.17(18) . . ?
O1 LU1 N3 81.2(2) . . ?
N2 LU1 N3 91.7(2) . . ?
O3 LU1 N4 130.11(19) . . ?
O4 LU1 N4 74.10(17) . . ?
O2 LU1 N4 130.79(18) . . ?
O1 LU1 N4 72.79(19) . . ?
N2 LU1 N4 91.12(19) . . ?
N3 LU1 N4 134.8(2) . . ?
O3 LU1 N1 137.80(18) . . ?
O4 LU1 N1 142.93(17) . . ?
O2 LU1 N1 133.79(17) . . ?
O1 LU1 N1 79.56(19) . . ?
N2 LU1 N1 68.18(19) . . ?
N3 LU1 N1 69.88(19) . . ?
N4 LU1 N1 69.53(19) . . ?
O3 LU1 ZN1 39.80(12) . . ?
O4 LU1 ZN1 42.43(11) . . ?
O2 LU1 ZN1 42.12(10) . . ?
O1 LU1 ZN1 102.79(12) . . ?
N2 LU1 ZN1 109.77(13) . . ?
N3 LU1 ZN1 105.16(14) . . ?
N4 LU1 ZN1 116.10(13) . . ?
N1 LU1 ZN1 174.28(13) . . ?
O6 LU2 O5 72.31(17) . . ?
O6 LU2 O7 70.23(17) . . ?
O5 LU2 O7 67.42(16) . . ?
O6 LU2 O8 98.88(17) . . ?
O5 LU2 O8 74.44(17) . . ?
O7 LU2 O8 141.86(16) . . ?
O6 LU2 N12 146.25(18) . . ?
O5 LU2 N12 74.52(19) . . ?
O7 LU2 N12 91.48(19) . . ?
O8 LU2 N12 77.9(2) . . ?
O6 LU2 N14 104.9(2) . . ?
O5 LU2 N14 136.38(18) . . ?
O7 LU2 N14 70.82(17) . . ?
O8 LU2 N14 145.68(18) . . ?
N12 LU2 N14 94.8(2) . . ?
O6 LU2 N13 74.50(18) . . ?
O5 LU2 N13 129.29(18) . . ?
O7 LU2 N13 132.20(19) . . ?
O8 LU2 N13 74.09(19) . . ?
N12 LU2 N13 134.0(2) . . ?
N14 LU2 N13 88.7(2) . . ?
O6 LU2 N11 142.25(19) . . ?
O5 LU2 N11 139.2(2) . . ?
O7 LU2 N11 132.95(18) . . ?
O8 LU2 N11 78.06(19) . . ?
N12 LU2 N11 70.6(2) . . ?
N14 LU2 N11 68.0(2) . . ?
N13 LU2 N11 68.4(2) . . ?
O6 LU2 ZN2 43.89(11) . . ?
O5 LU2 ZN2 38.31(12) . . ?
O7 LU2 ZN2 42.37(11) . . ?
O8 LU2 ZN2 104.35(12) . . ?
N12 LU2 ZN2 103.74(14) . . ?
N14 LU2 ZN2 109.95(14) . . ?
N13 LU2 ZN2 117.99(14) . . ?
N11 LU2 ZN2 173.47(14) . . ?
O10 S1 O9 116.6(4) . . ?
O10 S1 O8 114.9(3) . . ?
O9 S1 O8 113.2(3) . . ?
O10 S1 C73 104.2(5) . . ?
O9 S1 C73 103.9(5) . . ?
O8 S1 C73 101.7(4) . . ?
O13 S2 O12 114.9(5) . . ?
O13 S2 O11 115.4(5) . . ?
O12 S2 O11 110.8(6) . . ?
O13 S2 C74 98.9(6) . . ?
O12 S2 C74 108.0(6) . . ?
O11 S2 C74 107.7(6) . . ?
O14 S3 O15' 112.8(12) . . ?
O14 S3 O16 111.3(6) . . ?
O14 S3 O15 115.6(8) . . ?
O16a S3 O15 114.2(9) . . ?
O14 S3 O16' 110.7(10) . . ?
O15'b S3 O16' 124.9(16) . . ?
O14 S3 C75 111.9(6) . . ?
O16a S3 C75 103.8(6) . . ?
O15a S3 C75 98.6(7) . . ?
O14 S3 C75' 113.6(7) . . ?
O15'b S3 C75' 99.7(9) . . ?
O16'b S3 C75' 92.2(8) . . ?
LU1 O1 H1A 116.5 . . ?
LU1 O1 H1B 133.1 . . ?
H1A O1 H1B 106.2 . . ?
C9 O2 ZN1 129.8(4) . . ?
C9 O2 LU1 131.4(4) . . ?
ZN1 O2 LU1 91.31(16) . . ?
C33 O3 ZN1 123.2(4) . . ?
C33 O3 LU1 139.4(4) . . ?
ZN1 O3 LU1 96.82(17) . . ?
C57 O4 ZN1 125.4(4) . . ?
C57 O4 LU1 141.2(4) . . ?
ZN1 O4 LU1 93.41(16) . . ?
C20 O5 ZN2 124.0(4) . . ?
C20 O5 LU2 136.5(4) . . ?
ZN2 O5 LU2 98.6(2) . . ?
C44 O6 LU2 142.2(4) . . ?
C44 O6 ZN2 124.6(4) . . ?
LU2 O6 ZN2 93.05(17) . . ?
C68 O7 ZN2 129.4(4) . . ?
C68 O7 LU2 135.4(4) . . ?
ZN2 O7 LU2 92.48(17) . . ?
S1 O8 LU2 142.8(3) . . ?
H17B O17 H17A 113.9 . . ?
C25 N1 C49 108.2(6) . . ?
C25 N1 C1 109.8(6) . . ?
C49 N1 C1 113.2(6) . . ?
C25 N1 LU1 109.2(4) . . ?
C49 N1 LU1 104.8(4) . . ?
C1 N1 LU1 111.5(4) . . ?
C3 N2 C2 115.6(6) . . ?
C3 N2 LU1 129.3(4) . . ?
C2 N2 LU1 112.7(4) . . ?
C27 N3 C26 115.5(6) . . ?
C27 N3 LU1 129.9(5) . . ?
C26 N3 LU1 112.8(4) . . ?
C51 N4 C50 113.8(5) . . ?
C51 N4 LU1 129.3(4) . . ?
C50 N4 LU1 115.7(4) . . ?
C11 N5 C12 118.1(5) . . ?
C11 N5 ZN1 126.5(4) . . ?
C12 N5 ZN1 115.3(4) . . ?
C35 N6 C36 116.9(6) . . ?
C35 N6 ZN1 119.2(5) . . ?
C36 N6 ZN1 123.9(4) . . ?
C59 N7 C60 119.4(6) . . ?
C59 N7 ZN1 124.9(5) . . ?
C60 N7 ZN1 115.6(4) . . ?
C14 N8 C13 114.6(6) . . ?
C14 N8 ZN2 118.8(5) . . ?
C13 N8 ZN2 126.2(4) . . ?
C38 N9 C37 117.9(6) . . ?
C38 N9 ZN2 126.0(5) . . ?
C37 N9 ZN2 115.9(4) . . ?
C62 N10 C61 115.3(5) . . ?
C62 N10 ZN2 123.4(4) . . ?
C61 N10 ZN2 121.2(4) . . ?
C24 N11 C48 109.1(6) . . ?
C24 N11 C72 108.7(6) . . ?
C48 N11 C72 110.6(6) . . ?
C24 N11 LU2 108.9(4) . . ?
C48 N11 LU2 107.1(4) . . ?
C72 N11 LU2 112.3(5) . . ?
C22 N12 C23 116.5(7) . . ?
C22 N12 LU2 128.9(5) . . ?
C23 N12 LU2 112.4(5) . . ?
C46 N13 C47 114.3(6) . . ?
C46 N13 LU2 127.4(5) . . ?
C47 N13 LU2 117.2(5) . . ?
C70 N14 C71 116.0(6) . . ?
C70 N14 LU2 130.3(5) . . ?
C71 N14 LU2 112.2(4) . . ?
C2 C1 N1 113.3(6) . . ?
C2 C1 H1C 108.9 . . ?
N1 C1 H1C 108.9 . . ?
C2 C1 H1D 108.9 . . ?
N1 C1 H1D 108.9 . . ?
H1C C1 H1D 107.7 . . ?
N2 C2 C1 107.4(6) . . ?
N2 C2 H2A 110.2 . . ?
C1 C2 H2A 110.2 . . ?
N2 C2 H2B 110.2 . . ?
C1 C2 H2B 110.2 . . ?
H2A C2 H2B 108.5 . . ?
N2 C3 C4 126.5(6) . . ?
N2 C3 H3 116.8 . . ?
C4 C3 H3 116.8 . . ?
C5 C4 C9 120.1(6) . . ?
C5 C4 C3 117.5(6) . . ?
C9 C4 C3 122.4(6) . . ?
C6 C5 C4 122.3(6) . . ?
C6 C5 H5 118.8 . . ?
C4 C5 H5 118.8 . . ?
C7 C6 C5 117.4(6) . . ?
C7 C6 C10 121.4(7) . . ?
C5 C6 C10 121.1(6) . . ?
C6 C7 C8 122.7(6) . . ?
C6 C7 H7 118.7 . . ?
C8 C7 H7 118.7 . . ?
C7 C8 C9 119.3(6) . . ?
C7 C8 C11 115.3(6) . . ?
C9 C8 C11 125.2(6) . . ?
O2 C9 C8 122.5(6) . . ?
O2 C9 C4 119.4(6) . . ?
C8 C9 C4 118.1(6) . . ?
C6 C10 H10A 109.5 . . ?
C6 C10 H10B 109.5 . . ?
H10A C10 H10B 109.5 . . ?
C6 C10 H10C 109.5 . . ?
H10A C10 H10C 109.5 . . ?
H10B C10 H10C 109.5 . . ?
O18 C76 H76A 109.5 . . ?
O18 C76 H76B 109.5 . . ?
H76A C76 H76B 109.5 . . ?
O18 C76 H76C 109.5 . . ?
H76A C76 H76C 109.5 . . ?
H76B C76 H76C 109.5 . . ?
N5 C11 C8 127.8(6) . . ?
N5 C11 H11 116.1 . . ?
C8 C11 H11 116.1 . . ?
N5 C12 C13 119.5(6) . . ?
N5 C12 H12A 107.5 . . ?
C13 C12 H12A 107.5 . . ?
N5 C12 H12B 107.5 . . ?
C13 C12 H12B 107.5 . . ?
H12A C12 H12B 107.0 . . ?
N8 C13 C12 116.2(5) . . ?
N8 C13 H13A 108.2 . . ?
C12 C13 H13A 108.2 . . ?
N8 C13 H13B 108.2 . . ?
C12 C13 H13B 108.2 . . ?
H13A C13 H13B 107.4 . . ?
N8 C14 C15 128.0(6) . . ?
N8 C14 H14 116.0 . . ?
C15 C14 H14 116.0 . . ?
C16 C15 C20 119.0(7) . . ?
C16 C15 C14 118.4(7) . . ?
C20 C15 C14 122.2(6) . . ?
C17 C16 C15 122.8(8) . . ?
C17 C16 H16 118.6 . . ?
C15 C16 H16 118.6 . . ?
C16 C17 C18 117.9(8) . . ?
C16 C17 C21 121.9(9) . . ?
C18 C17 C21 120.2(9) . . ?
C17 C18 C19 121.2(8) . . ?
C17 C18 H18 119.4 . . ?
C19 C18 H18 119.4 . . ?
C76 O18 H18B 111.0 . . ?
C20 C19 C18 121.0(7) . . ?
C20 C19 C22 122.3(7) . . ?
C18 C19 C22 116.8(7) . . ?
O5 C20 C19 122.7(7) . . ?
O5 C20 C15 119.2(6) . . ?
C19 C20 C15 118.1(7) . . ?
C17 C21 H21A 109.5 . . ?
C17 C21 H21B 109.5 . . ?
H21A C21 H21B 109.5 . . ?
C17 C21 H21C 109.5 . . ?
H21A C21 H21C 109.5 . . ?
H21B C21 H21C 109.5 . . ?
N12 C22 C19 128.1(7) . . ?
N12 C22 H22 115.9 . . ?
C19 C22 H22 115.9 . . ?
N12 C23 C24 107.2(6) . . ?
N12 C23 H23A 110.3 . . ?
C24 C23 H23A 110.3 . . ?
N12 C23 H23B 110.3 . . ?
C24 C23 H23B 110.3 . . ?
H23A C23 H23B 108.5 . . ?
N11 C24 C23 110.2(6) . . ?
N11 C24 H24A 109.6 . . ?
C23 C24 H24A 109.6 . . ?
N11 C24 H24B 109.6 . . ?
C23 C24 H24B 109.6 . . ?
H24A C24 H24B 108.1 . . ?
N1 C25 C26 110.1(6) . . ?
N1 C25 H25A 109.6 . . ?
C26 C25 H25A 109.6 . . ?
N1 C25 H25B 109.6 . . ?
C26 C25 H25B 109.6 . . ?
H25A C25 H25B 108.2 . . ?
N3 C26 C25 106.8(6) . . ?
N3 C26 H26A 110.4 . . ?
C25 C26 H26A 110.4 . . ?
N3 C26 H26B 110.4 . . ?
C25 C26 H26B 110.4 . . ?
H26A C26 H26B 108.6 . . ?
N3 C27 C28 126.6(6) . . ?
N3 C27 H27 116.7 . . ?
C28 C27 H27 116.7 . . ?
C29 C28 C33 119.5(7) . . ?
C29 C28 C27 116.7(6) . . ?
C33 C28 C27 123.6(6) . . ?
C30 C29 C28 122.4(7) . . ?
C30 C29 H29 118.8 . . ?
C28 C29 H29 118.8 . . ?
C31 C30 C29 117.4(7) . . ?
C31 C30 C34 122.2(8) . . ?
C29 C30 C34 120.4(8) . . ?
C30 C31 C32 123.1(7) . . ?
C30 C31 H31 118.5 . . ?
C32 C31 H31 118.5 . . ?
C31 C32 C33 119.6(7) . . ?
C31 C32 C35 121.8(6) . . ?
C33 C32 C35 118.4(6) . . ?
O3 C33 C28 120.8(6) . . ?
O3 C33 C32 121.1(6) . . ?
C28 C33 C32 118.0(6) . . ?
C30 C34 H34A 109.5 . . ?
C30 C34 H34B 109.5 . . ?
H34A C34 H34B 109.5 . . ?
C30 C34 H34C 109.5 . . ?
H34A C34 H34C 109.5 . . ?
H34B C34 H34C 109.5 . . ?
N6 C35 C32 131.3(7) . . ?
N6 C35 H35 114.3 . . ?
C32 C35 H35 114.3 . . ?
N6 C36 C37 113.2(5) . . ?
N6 C36 H36A 108.9 . . ?
C37 C36 H36A 108.9 . . ?
N6 C36 H36B 108.9 . . ?
C37 C36 H36B 108.9 . . ?
H36A C36 H36B 107.8 . . ?
N9 C37 C36 120.1(6) . . ?
N9 C37 H37A 107.3 . . ?
C36 C37 H37A 107.3 . . ?
N9 C37 H37B 107.3 . . ?
C36 C37 H37B 107.3 . . ?
H37A C37 H37B 106.9 . . ?
N9 C38 C39 127.4(6) . . ?
N9 C38 H38 116.3 . . ?
C39 C38 H38 116.3 . . ?
C40 C39 C44 119.6(6) . . ?
C40 C39 C38 117.3(7) . . ?
C44 C39 C38 122.5(6) . . ?
C41 C40 C39 122.9(7) . . ?
C41 C40 H40 118.6 . . ?
C39 C40 H40 118.6 . . ?
C42 C41 C40 116.4(7) . . ?
C42 C41 C45 122.8(7) . . ?
C40 C41 C45 120.6(8) . . ?
C43 C42 C41 123.3(7) . . ?
C43 C42 H42 118.4 . . ?
C41 C42 H42 118.4 . . ?
C42 C43 C44 120.5(7) . . ?
C42 C43 C46 116.7(6) . . ?
C44 C43 C46 122.6(6) . . ?
O6 C44 C43 121.7(6) . . ?
O6 C44 C39 121.6(6) . . ?
C43 C44 C39 116.6(6) . . ?
C41 C45 H45A 109.5 . . ?
C41 C45 H45B 109.5 . . ?
H45A C45 H45B 109.5 . . ?
C41 C45 H45C 109.5 . . ?
H45A C45 H45C 109.5 . . ?
H45B C45 H45C 109.5 . . ?
N13 C46 C43 128.6(6) . . ?
N13 C46 H46 115.7 . . ?
C43 C46 H46 115.7 . . ?
N13 C47 C48 111.1(6) . . ?
N13 C47 H47A 109.4 . . ?
C48 C47 H47A 109.4 . . ?
N13 C47 H47B 109.4 . . ?
C48 C47 H47B 109.4 . . ?
H47A C47 H47B 108.0 . . ?
N11 C48 C47 110.5(6) . . ?
N11 C48 H48A 109.6 . . ?
C47 C48 H48A 109.6 . . ?
N11 C48 H48B 109.6 . . ?
C47 C48 H48B 109.6 . . ?
H48A C48 H48B 108.1 . . ?
N1 C49 C50 110.1(6) . . ?
N1 C49 H49A 109.6 . . ?
C50 C49 H49A 109.6 . . ?
N1 C49 H49B 109.6 . . ?
C50 C49 H49B 109.6 . . ?
H49A C49 H49B 108.1 . . ?
N4 C50 C49 111.6(6) . . ?
N4 C50 H50A 109.3 . . ?
C49 C50 H50A 109.3 . . ?
N4 C50 H50B 109.3 . . ?
C49 C50 H50B 109.3 . . ?
H50A C50 H50B 108.0 . . ?
N4 C51 C52 126.2(6) . . ?
N4 C51 H51 116.9 . . ?
C52 C51 H51 116.9 . . ?
C53 C52 C57 119.5(6) . . ?
C53 C52 C51 116.3(6) . . ?
C57 C52 C51 124.1(6) . . ?
C54 C53 C52 123.1(7) . . ?
C54 C53 H53 118.4 . . ?
C52 C53 H53 118.4 . . ?
C53 C54 C55 116.8(6) . . ?
C53 C54 C58 120.6(7) . . ?
C55 C54 C58 122.6(7) . . ?
C54 C55 C56 122.4(7) . . ?
C54 C55 H55 118.8 . . ?
C56 C55 H55 118.8 . . ?
C55 C56 C57 120.6(6) . . ?
C55 C56 C59 115.9(6) . . ?
C57 C56 C59 123.3(6) . . ?
O4 C57 C52 121.4(6) . . ?
O4 C57 C56 121.8(6) . . ?
C52 C57 C56 116.8(6) . . ?
C54 C58 H58A 109.5 . . ?
C54 C58 H58B 109.5 . . ?
H58A C58 H58B 109.5 . . ?
C54 C58 H58C 109.5 . . ?
H58A C58 H58C 109.5 . . ?
H58B C58 H58C 109.5 . . ?
N7 C59 C56 127.3(6) . . ?
N7 C59 H59 116.3 . . ?
C56 C59 H59 116.3 . . ?
N7 C60 C61 120.4(5) . . ?
N7 C60 H60A 107.2 . . ?
C61 C60 H60A 107.2 . . ?
N7 C60 H60B 107.2 . . ?
C61 C60 H60B 107.2 . . ?
H60A C60 H60B 106.9 . . ?
N10 C61 C60 113.1(5) . . ?
N10 C61 H61A 109.0 . . ?
C60 C61 H61A 109.0 . . ?
N10 C61 H61B 109.0 . . ?
C60 C61 H61B 109.0 . . ?
H61A C61 H61B 107.8 . . ?
N10 C62 C63 130.3(6) . . ?
N10 C62 H62 114.8 . . ?
C63 C62 H62 114.8 . . ?
C64 C63 C68 119.6(6) . . ?
C64 C63 C62 115.6(6) . . ?
C68 C63 C62 124.4(6) . . ?
C63 C64 C65 123.8(7) . . ?
C63 C64 H64 118.1 . . ?
C65 C64 H64 118.1 . . ?
C66 C65 C64 115.8(7) . . ?
C66 C65 C69 122.0(8) . . ?
C64 C65 C69 122.2(8) . . ?
C65 C66 C67 123.4(7) . . ?
C65 C66 H66 118.3 . . ?
C67 C66 H66 118.3 . . ?
C66 C67 C68 119.4(7) . . ?
C66 C67 C70 117.7(6) . . ?
C68 C67 C70 122.9(7) . . ?
O7 C68 C63 121.9(6) . . ?
O7 C68 C67 120.3(6) . . ?
C63 C68 C67 117.8(6) . . ?
C65 C69 H69A 109.5 . . ?
C65 C69 H69B 109.5 . . ?
H69A C69 H69B 109.5 . . ?
C65 C69 H69C 109.5 . . ?
H69A C69 H69C 109.5 . . ?
H69B C69 H69C 109.5 . . ?
N14 C70 C67 126.9(7) . . ?
N14 C70 H70 116.6 . . ?
C67 C70 H70 116.6 . . ?
N14 C71 C72 106.2(6) . . ?
N14 C71 H71A 110.5 . . ?
C72 C71 H71A 110.5 . . ?
N14 C71 H71B 110.5 . . ?
C72 C71 H71B 110.5 . . ?
H71A C71 H71B 108.7 . . ?
N11 C72 C71 113.2(6) . . ?
N11 C72 H72A 108.9 . . ?
C71 C72 H72A 108.9 . . ?
N11 C72 H72B 108.9 . . ?
C71 C72 H72B 108.9 . . ?
H72A C72 H72B 107.7 . . ?
F2'b C73 F1 110.1(10) . . ?
F1 C73 F2 95.5(17) . . ?
F2'b C73 F3 98.1(12) . . ?
F1 C73 F3 102.3(9) . . ?
F2a C73 F3 132(2) . . ?
F2'b C73 S1 118.2(9) . . ?
F1 C73 S1 114.4(7) . . ?
F2a C73 S1 100.5(17) . . ?
F3 C73 S1 111.4(8) . . ?
F6 C74 F5 111.2(11) . . ?
F6 C74 F4 95.7(11) . . ?
F5 C74 F4 97.6(9) . . ?
F6 C74 S2 117.4(8) . . ?
F5 C74 S2 118.3(9) . . ?
F4 C74 S2 112.3(9) . . ?
F7a C75a F8 99.1(11) . . ?
F7a C75a F9 118.0(12) . . ?
F8a C75a F9 106.0(12) . . ?
F7a C75a S3 113.2(10) . . ?
F8a C75a S3 107.4(11) . . ?
F9 C75a S3 111.5(9) . . ?
F8'b C75'b F7' 101.7(14) . . ?
F8'b C75'b F9 103.2(14) . . ?
F7'b C75'b F9 95.4(12) . . ?
F8'b C75'b S3 107.4(16) . . ?
F7'b C75'b S3 136.9(18) . . ?
F9 C75'b S3 107.8(10) . . ?

loop_
_geom_bond_atom_site_label_1
_geom_bond_atom_site_label_2
_geom_bond_distance
_geom_bond_site_symmetry_2
_geom_bond_publ_flag
ZN1 O3 2.067(5) . ?
ZN1 N7 2.075(5) . ?
ZN1 N5 2.113(5) . ?
ZN1 O2 2.151(4) . ?
ZN1 O4 2.167(4) . ?
ZN1 N6 2.196(6) . ?
ZN1 LU1 3.2057(9) . ?
ZN2 O5 2.037(5) . ?
ZN2 N9 2.081(6) . ?
ZN2 N10 2.163(5) . ?
ZN2 O7 2.191(4) . ?
ZN2 N8 2.221(5) . ?
ZN2 O6 2.255(4) . ?
ZN2 LU2 3.2483(9) . ?
LU1 O3 2.217(4) . ?
LU1 O4 2.237(4) . ?
LU1 O2 2.329(5) . ?
LU1 O1 2.331(5) . ?
LU1 N2 2.384(6) . ?
LU1 N3 2.423(6) . ?
LU1 N4 2.463(5) . ?
LU1 N1 2.574(6) . ?
LU2 O6 2.221(5) . ?
LU2 O5 2.243(4) . ?
LU2 O7 2.305(4) . ?
LU2 O8 2.322(5) . ?
LU2 N12 2.384(7) . ?
LU2 N14 2.421(6) . ?
LU2 N13 2.476(6) . ?
LU2 N11 2.563(6) . ?
S1 O10 1.417(6) . ?
S1 O9 1.440(5) . ?
S1 O8 1.454(5) . ?
S1 C73 1.741(10) . ?
S2 O13 1.400(7) . ?
S2 O12 1.448(8) . ?
S2 O11 1.498(8) . ?
S2 C74 1.571(13) . ?
S3 O14 1.410(6) . ?
S3 O15' 1.452(12) . ?
S3 O16 1.454(9) . ?
S3 O15 1.482(11) . ?
S3 O16' 1.518(13) . ?
S3 C75 1.680(13) . ?
S3 C75' 1.742(15) . ?
F1 C73 1.341(10) . ?
F3 C73 1.410(14) . ?
F4 C74 1.465(15) . ?
F5 C74 1.340(12) . ?
F6 C74 1.322(13) . ?
F9 C75 1.389(12) . ?
F9 C75' 1.393(15) . ?
O1 H1A 0.8501 . ?
O1 H1B 0.8500 . ?
O2 C9 1.307(7) . ?
O3 C33 1.300(8) . ?
O4 C57 1.310(8) . ?
O5 C20 1.311(8) . ?
O6 C44 1.298(8) . ?
O7 C68 1.300(8) . ?
O17 H17B 0.8501 . ?
O17 H17A 0.8500 . ?
N1 C25 1.483(10) . ?
N1 C49 1.488(9) . ?
N1 C1 1.507(10) . ?
N2 C3 1.296(9) . ?
N2 C2 1.477(8) . ?
N3 C27 1.287(9) . ?
N3 C26 1.492(8) . ?
N4 C51 1.293(8) . ?
N4 C50 1.498(9) . ?
N5 C11 1.281(8) . ?
N5 C12 1.488(8) . ?
N6 C35 1.261(9) . ?
N6 C36 1.487(8) . ?
N7 C59 1.289(8) . ?
N7 C60 1.473(8) . ?
N8 C14 1.294(9) . ?
N8 C13 1.490(9) . ?
N9 C38 1.285(9) . ?
N9 C37 1.490(8) . ?
N10 C62 1.290(9) . ?
N10 C61 1.489(8) . ?
N11 C24 1.479(11) . ?
N11 C48 1.480(9) . ?
N11 C72 1.495(10) . ?
N12 C22 1.284(10) . ?
N12 C23 1.478(9) . ?
N13 C46 1.284(9) . ?
N13 C47 1.488(9) . ?
N14 C70 1.280(9) . ?
N14 C71 1.476(8) . ?
C1 C2 1.507(11) . ?
C1 H1C 0.9900 . ?
C1 H1D 0.9900 . ?
C2 H2A 0.9900 . ?
C2 H2B 0.9900 . ?
C3 C4 1.443(9) . ?
C3 H3 0.9500 . ?
C4 C5 1.398(9) . ?
C4 C9 1.423(9) . ?
C5 C6 1.393(10) . ?
C5 H5 0.9500 . ?
C6 C7 1.393(10) . ?
C6 C10 1.521(10) . ?
C7 C8 1.410(10) . ?
C7 H7 0.9500 . ?
C8 C9 1.423(9) . ?
C8 C11 1.467(9) . ?
C10 H10A 0.9800 . ?
C10 H10B 0.9800 . ?
C10 H10C 0.9800 . ?
C76 O18 1.355(9) . ?
C76 H76A 0.9800 . ?
C76 H76B 0.9800 . ?
C76 H76C 0.9800 . ?
C11 H11 0.9500 . ?
C12 C13 1.525(9) . ?
C12 H12A 0.9900 . ?
C12 H12B 0.9900 . ?
C13 H13A 0.9900 . ?
C13 H13B 0.9900 . ?
C14 C15 1.443(10) . ?
C14 H14 0.9500 . ?
C15 C16 1.399(11) . ?
C15 C20 1.439(10) . ?
C16 C17 1.377(12) . ?
C16 H16 0.9500 . ?
C17 C18 1.399(13) . ?
C17 C21 1.527(12) . ?
C18 C19 1.404(11) . ?
C18 H18 0.9500 . ?
O18 H18B 0.9801 . ?
C19 C20 1.391(10) . ?
C19 C22 1.468(11) . ?
C21 H21A 0.9800 . ?
C21 H21B 0.9800 . ?
C21 H21C 0.9800 . ?
C22 H22 0.9500 . ?
C23 C24 1.527(11) . ?
C23 H23A 0.9900 . ?
C23 H23B 0.9900 . ?
C24 H24A 0.9900 . ?
C24 H24B 0.9900 . ?
C25 C26 1.518(10) . ?
C25 H25A 0.9900 . ?
C25 H25B 0.9900 . ?
C26 H26A 0.9900 . ?
C26 H26B 0.9900 . ?
C27 C28 1.458(10) . ?
C27 H27 0.9500 . ?
C28 C29 1.416(10) . ?
C28 C33 1.418(9) . ?
C29 C30 1.385(11) . ?
C29 H29 0.9500 . ?
C30 C31 1.380(11) . ?
C30 C34 1.518(11) . ?
C31 C32 1.402(10) . ?
C31 H31 0.9500 . ?
C32 C33 1.419(10) . ?
C32 C35 1.444(10) . ?
C34 H34A 0.9800 . ?
C34 H34B 0.9800 . ?
C34 H34C 0.9800 . ?
C35 H35 0.9500 . ?
C36 C37 1.497(9) . ?
C36 H36A 0.9900 . ?
C36 H36B 0.9900 . ?
C37 H37A 0.9900 . ?
C37 H37B 0.9900 . ?
C38 C39 1.454(9) . ?
C38 H38 0.9500 . ?
C39 C40 1.395(10) . ?
C39 C44 1.425(10) . ?
C40 C41 1.394(10) . ?
C40 H40 0.9500 . ?
C41 C42 1.384(11) . ?
C41 C45 1.514(11) . ?
C42 C43 1.372(10) . ?
C42 H42 0.9500 . ?
C43 C44 1.425(9) . ?
C43 C46 1.460(10) . ?
C45 H45A 0.9800 . ?
C45 H45B 0.9800 . ?
C45 H45C 0.9800 . ?
C46 H46 0.9500 . ?
C47 C48 1.520(11) . ?
C47 H47A 0.9900 . ?
C47 H47B 0.9900 . ?
C48 H48A 0.9900 . ?
C48 H48B 0.9900 . ?
C49 C50 1.520(10) . ?
C49 H49A 0.9900 . ?
C49 H49B 0.9900 . ?
C50 H50A 0.9900 . ?
C50 H50B 0.9900 . ?
C51 C52 1.447(9) . ?
C51 H51 0.9500 . ?
C52 C53 1.407(9) . ?
C52 C57 1.420(9) . ?
C53 C54 1.383(10) . ?
C53 H53 0.9500 . ?
C54 C55 1.391(10) . ?
C54 C58 1.504(10) . ?
C55 C56 1.398(9) . ?
C55 H55 0.9500 . ?
C56 C57 1.424(9) . ?
C56 C59 1.449(9) . ?
C58 H58A 0.9800 . ?
C58 H58B 0.9800 . ?
C58 H58C 0.9800 . ?
C59 H59 0.9500 . ?
C60 C61 1.517(9) . ?
C60 H60A 0.9900 . ?
C60 H60B 0.9900 . ?
C61 H61A 0.9900 . ?
C61 H61B 0.9900 . ?
C62 C63 1.458(9) . ?
C62 H62 0.9500 . ?
C63 C64 1.395(10) . ?
C63 C68 1.413(9) . ?
C64 C65 1.396(11) . ?
C64 H64 0.9500 . ?
C65 C66 1.377(11) . ?
C65 C69 1.511(11) . ?
C66 C67 1.416(11) . ?
C66 H66 0.9500 . ?
C67 C68 1.419(9) . ?
C67 C70 1.434(10) . ?
C69 H69A 0.9800 . ?
C69 H69B 0.9800 . ?
C69 H69C 0.9800 . ?
C70 H70 0.9500 . ?
C71 C72 1.521(12) . ?
C71 H71A 0.9900 . ?
C71 H71B 0.9900 . ?
C72 H72A 0.9900 . ?
C72 H72B 0.9900 . ?
C73 F2' 1.323(13) . ?
C73 F2 1.38(2) . ?
F7a C75 1.337(12) . ?
F8a C75 1.383(13) . ?
F7'b C75' 1.392(14) . ?
F8'b C75' 1.337(15) . ?

loop_
_geom_torsion_atom_site_label_1
_geom_torsion_atom_site_label_2
_geom_torsion_atom_site_label_3
_geom_torsion_atom_site_label_4
_geom_torsion
_geom_torsion_site_symmetry_1
_geom_torsion_site_symmetry_2
_geom_torsion_site_symmetry_3
_geom_torsion_site_symmetry_4
_geom_torsion_publ_flag
O10 S1 O8 LU2 53.6(6) . . . . ?
O9 S1 O8 LU2 -83.8(6) . . . . ?
C73 S1 O8 LU2 165.4(6) . . . . ?
C25 N1 C1 C2 -137.2(6) . . . . ?
C49 N1 C1 C2 101.8(7) . . . . ?
LU1 N1 C1 C2 -16.1(7) . . . . ?
C3 N2 C2 C1 105.0(7) . . . . ?
LU1 N2 C2 C1 -59.0(6) . . . . ?
N1 C1 C2 N2 47.5(8) . . . . ?
C2 N2 C3 C4 -179.2(7) . . . . ?
LU1 N2 C3 C4 -18.5(10) . . . . ?
N2 C3 C4 C5 171.3(7) . . . . ?
N2 C3 C4 C9 -9.8(11) . . . . ?
C9 C4 C5 C6 0.8(11) . . . . ?
C3 C4 C5 C6 179.7(7) . . . . ?
C4 C5 C6 C7 0.8(11) . . . . ?
C4 C5 C6 C10 -179.1(7) . . . . ?
C5 C6 C7 C8 -1.0(11) . . . . ?
C10 C6 C7 C8 178.8(7) . . . . ?
C6 C7 C8 C9 -0.2(11) . . . . ?
C6 C7 C8 C11 175.0(7) . . . . ?
ZN1 O2 C9 C8 4.8(9) . . . . ?
LU1 O2 C9 C8 -136.0(5) . . . . ?
ZN1 O2 C9 C4 -174.2(4) . . . . ?
LU1 O2 C9 C4 45.1(8) . . . . ?
C7 C8 C9 O2 -177.3(6) . . . . ?
C11 C8 C9 O2 8.1(10) . . . . ?
C7 C8 C9 C4 1.7(10) . . . . ?
C11 C8 C9 C4 -172.9(6) . . . . ?
C5 C4 C9 O2 177.0(6) . . . . ?
C3 C4 C9 O2 -1.9(10) . . . . ?
C5 C4 C9 C8 -2.0(10) . . . . ?
C3 C4 C9 C8 179.1(6) . . . . ?
C12 N5 C11 C8 175.2(6) . . . . ?
ZN1 N5 C11 C8 -2.1(10) . . . . ?
C7 C8 C11 N5 175.4(7) . . . . ?
C9 C8 C11 N5 -9.8(11) . . . . ?
C11 N5 C12 C13 46.2(9) . . . . ?
ZN1 N5 C12 C13 -136.1(5) . . . . ?
C14 N8 C13 C12 -129.6(6) . . . . ?
ZN2 N8 C13 C12 58.3(7) . . . . ?
N5 C12 C13 N8 70.6(8) . . . . ?
C13 N8 C14 C15 -169.7(6) . . . . ?
ZN2 N8 C14 C15 3.0(9) . . . . ?
N8 C14 C15 C16 -160.6(7) . . . . ?
N8 C14 C15 C20 26.5(11) . . . . ?
C20 C15 C16 C17 -0.9(12) . . . . ?
C14 C15 C16 C17 -174.0(8) . . . . ?
C15 C16 C17 C18 2.9(14) . . . . ?
C15 C16 C17 C21 -179.6(9) . . . . ?
C16 C17 C18 C19 -2.4(14) . . . . ?
C21 C17 C18 C19 -179.9(9) . . . . ?
C17 C18 C19 C20 -0.1(13) . . . . ?
C17 C18 C19 C22 179.3(8) . . . . ?
ZN2 O5 C20 C19 139.5(6) . . . . ?
LU2 O5 C20 C19 -27.4(10) . . . . ?
ZN2 O5 C20 C15 -42.7(8) . . . . ?
LU2 O5 C20 C15 150.5(5) . . . . ?
C18 C19 C20 O5 180.0(7) . . . . ?
C22 C19 C20 O5 0.6(11) . . . . ?
C18 C19 C20 C15 2.1(11) . . . . ?
C22 C19 C20 C15 -177.2(7) . . . . ?
C16 C15 C20 O5 -179.6(7) . . . . ?
C14 C15 C20 O5 -6.7(10) . . . . ?
C16 C15 C20 C19 -1.6(10) . . . . ?
C14 C15 C20 C19 171.2(7) . . . . ?
C23 N12 C22 C19 172.0(7) . . . . ?
LU2 N12 C22 C19 10.4(12) . . . . ?
C20 C19 C22 N12 5.9(13) . . . . ?
C18 C19 C22 N12 -173.5(8) . . . . ?
C22 N12 C23 C24 -111.3(8) . . . . ?
LU2 N12 C23 C24 53.2(7) . . . . ?
C48 N11 C24 C23 155.4(6) . . . . ?
C72 N11 C24 C23 -83.9(7) . . . . ?
LU2 N11 C24 C23 38.8(7) . . . . ?
N12 C23 C24 N11 -61.8(9) . . . . ?
C49 N1 C25 C26 -155.4(6) . . . . ?
C1 N1 C25 C26 80.7(7) . . . . ?
LU1 N1 C25 C26 -41.9(7) . . . . ?
C27 N3 C26 C25 114.8(7) . . . . ?
LU1 N3 C26 C25 -51.9(7) . . . . ?
N1 C25 C26 N3 62.8(8) . . . . ?
C26 N3 C27 C28 -170.9(7) . . . . ?
LU1 N3 C27 C28 -6.9(11) . . . . ?
N3 C27 C28 C29 171.5(8) . . . . ?
N3 C27 C28 C33 -4.1(12) . . . . ?
C33 C28 C29 C30 1.9(13) . . . . ?
C27 C28 C29 C30 -173.8(8) . . . . ?
C28 C29 C30 C31 0.7(14) . . . . ?
C28 C29 C30 C34 178.0(9) . . . . ?
C29 C30 C31 C32 -2.2(14) . . . . ?
C34 C30 C31 C32 -179.5(9) . . . . ?
C30 C31 C32 C33 1.0(12) . . . . ?
C30 C31 C32 C35 175.4(8) . . . . ?
ZN1 O3 C33 C28 -138.9(6) . . . . ?
LU1 O3 C33 C28 30.0(11) . . . . ?
ZN1 O3 C33 C32 44.3(8) . . . . ?
LU1 O3 C33 C32 -146.8(6) . . . . ?
C29 C28 C33 O3 180.0(7) . . . . ?
C27 C28 C33 O3 -4.6(11) . . . . ?
C29 C28 C33 C32 -3.1(11) . . . . ?
C27 C28 C33 C32 172.3(7) . . . . ?
C31 C32 C33 O3 178.6(7) . . . . ?
C35 C32 C33 O3 4.0(10) . . . . ?
C31 C32 C33 C28 1.7(11) . . . . ?
C35 C32 C33 C28 -172.9(7) . . . . ?
C36 N6 C35 C32 176.4(7) . . . . ?
ZN1 N6 C35 C32 -1.0(10) . . . . ?
C31 C32 C35 N6 158.6(8) . . . . ?
C33 C32 C35 N6 -26.9(12) . . . . ?
C35 N6 C36 C37 122.6(6) . . . . ?
ZN1 N6 C36 C37 -60.1(7) . . . . ?
C38 N9 C37 C36 -24.8(9) . . . . ?
ZN2 N9 C37 C36 150.6(5) . . . . ?
N6 C36 C37 N9 -59.3(8) . . . . ?
C37 N9 C38 C39 -174.6(6) . . . . ?
ZN2 N9 C38 C39 10.5(9) . . . . ?
N9 C38 C39 C40 -165.3(6) . . . . ?
N9 C38 C39 C44 23.6(10) . . . . ?
C44 C39 C40 C41 1.3(11) . . . . ?
C38 C39 C40 C41 -170.0(7) . . . . ?
C39 C40 C41 C42 3.8(11) . . . . ?
C39 C40 C41 C45 179.7(8) . . . . ?
C40 C41 C42 C43 -2.4(11) . . . . ?
C45 C41 C42 C43 -178.3(8) . . . . ?
C41 C42 C43 C44 -4.1(11) . . . . ?
C41 C42 C43 C46 170.5(7) . . . . ?
LU2 O6 C44 C43 -15.2(11) . . . . ?
ZN2 O6 C44 C43 159.2(5) . . . . ?
LU2 O6 C44 C39 162.8(5) . . . . ?
ZN2 O6 C44 C39 -22.8(8) . . . . ?
C42 C43 C44 O6 -173.0(6) . . . . ?
C46 C43 C44 O6 12.7(10) . . . . ?
C42 C43 C44 C39 9.0(9) . . . . ?
C46 C43 C44 C39 -165.3(6) . . . . ?
C40 C39 C44 O6 174.4(6) . . . . ?
C38 C39 C44 O6 -14.7(10) . . . . ?
C40 C39 C44 C43 -7.6(9) . . . . ?
C38 C39 C44 C43 163.3(6) . . . . ?
C47 N13 C46 C43 173.8(7) . . . . ?
LU2 N13 C46 C43 -18.7(11) . . . . ?
C42 C43 C46 N13 -170.2(7) . . . . ?
C44 C43 C46 N13 4.3(12) . . . . ?
C46 N13 C47 C48 149.7(7) . . . . ?
LU2 N13 C47 C48 -19.1(8) . . . . ?
C24 N11 C48 C47 -173.1(6) . . . . ?
C72 N11 C48 C47 67.3(8) . . . . ?
LU2 N11 C48 C47 -55.4(7) . . . . ?
N13 C47 C48 N11 50.7(8) . . . . ?
C25 N1 C49 C50 173.6(6) . . . . ?
C1 N1 C49 C50 -64.5(8) . . . . ?
LU1 N1 C49 C50 57.2(6) . . . . ?
C51 N4 C50 C49 -149.0(7) . . . . ?
LU1 N4 C50 C49 20.1(8) . . . . ?
N1 C49 C50 N4 -53.7(9) . . . . ?
C50 N4 C51 C52 -172.1(7) . . . . ?
LU1 N4 C51 C52 20.7(10) . . . . ?
N4 C51 C52 C53 169.8(7) . . . . ?
N4 C51 C52 C57 -7.2(11) . . . . ?
C57 C52 C53 C54 6.1(11) . . . . ?
C51 C52 C53 C54 -171.0(7) . . . . ?
C52 C53 C54 C55 1.3(11) . . . . ?
C52 C53 C54 C58 179.7(7) . . . . ?
C53 C54 C55 C56 -4.2(10) . . . . ?
C58 C54 C55 C56 177.4(7) . . . . ?
C54 C55 C56 C57 -0.3(10) . . . . ?
C54 C55 C56 C59 173.9(6) . . . . ?
ZN1 O4 C57 C52 -159.6(5) . . . . ?
LU1 O4 C57 C52 18.4(10) . . . . ?
ZN1 O4 C57 C56 21.8(8) . . . . ?
LU1 O4 C57 C56 -160.1(5) . . . . ?
C53 C52 C57 O4 171.2(6) . . . . ?
C51 C52 C57 O4 -12.0(10) . . . . ?
C53 C52 C57 C56 -10.2(9) . . . . ?
C51 C52 C57 C56 166.6(6) . . . . ?
C55 C56 C57 O4 -173.9(6) . . . . ?
C59 C56 C57 O4 12.4(10) . . . . ?
C55 C56 C57 C52 7.5(9) . . . . ?
C59 C56 C57 C52 -166.2(6) . . . . ?
C60 N7 C59 C56 175.1(6) . . . . ?
ZN1 N7 C59 C56 -7.9(9) . . . . ?
C55 C56 C59 N7 164.9(6) . . . . ?
C57 C56 C59 N7 -21.1(10) . . . . ?
C59 N7 C60 C61 23.5(8) . . . . ?
ZN1 N7 C60 C61 -153.7(5) . . . . ?
C62 N10 C61 C60 -127.4(6) . . . . ?
ZN2 N10 C61 C60 57.0(6) . . . . ?
N7 C60 C61 N10 64.8(7) . . . . ?
C61 N10 C62 C63 -172.5(7) . . . . ?
ZN2 N10 C62 C63 2.9(10) . . . . ?
N10 C62 C63 C64 -171.4(7) . . . . ?
N10 C62 C63 C68 16.3(12) . . . . ?
C68 C63 C64 C65 -1.8(12) . . . . ?
C62 C63 C64 C65 -174.5(8) . . . . ?
C63 C64 C65 C66 4.4(13) . . . . ?
C63 C64 C65 C69 -174.7(9) . . . . ?
C64 C65 C66 C67 -2.6(13) . . . . ?
C69 C65 C66 C67 176.4(9) . . . . ?
C65 C66 C67 C68 -1.6(12) . . . . ?
C65 C66 C67 C70 179.8(8) . . . . ?
ZN2 O7 C68 C63 -15.1(10) . . . . ?
LU2 O7 C68 C63 140.6(6) . . . . ?
ZN2 O7 C68 C67 166.2(5) . . . . ?
LU2 O7 C68 C67 -38.1(10) . . . . ?
C64 C63 C68 O7 178.7(7) . . . . ?
C62 C63 C68 O7 -9.4(11) . . . . ?
C64 C63 C68 C67 -2.5(10) . . . . ?
C62 C63 C68 C67 169.4(7) . . . . ?
C66 C67 C68 O7 -177.1(7) . . . . ?
C70 C67 C68 O7 1.5(11) . . . . ?
C66 C67 C68 C63 4.1(10) . . . . ?
C70 C67 C68 C63 -177.3(7) . . . . ?
C71 N14 C70 C67 179.6(7) . . . . ?
LU2 N14 C70 C67 15.1(12) . . . . ?
C66 C67 C70 N14 -173.9(8) . . . . ?
C68 C67 C70 N14 7.5(12) . . . . ?
C70 N14 C71 C72 -108.1(8) . . . . ?
LU2 N14 C71 C72 59.1(7) . . . . ?
C24 N11 C72 C71 139.9(7) . . . . ?
C48 N11 C72 C71 -100.3(7) . . . . ?
LU2 N11 C72 C71 19.3(8) . . . . ?
N14 C71 C72 N11 -50.3(9) . . . . ?
O10 S1 C73 F2'b 64.2(13) . . . . ?
O9 S1 C73 F2'b -173.2(12) . . . . ?
O8 S1 C73 F2'b -55.5(13) . . . . ?
O10 S1 C73 F1 -68.0(10) . . . . ?
O9 S1 C73 F1 54.6(10) . . . . ?
O8 S1 C73 F1 172.3(9) . . . . ?
O10 S1 C73 F2a 33(2) . . . . ?
O9 S1 C73 F2a 155.6(19) . . . . ?
O8 S1 C73 F2a -87(2) . . . . ?
O10 S1 C73 F3 176.6(7) . . . . ?
O9 S1 C73 F3 -60.8(8) . . . . ?
O8 S1 C73 F3 56.9(8) . . . . ?
O13 S2 C74 F6 -74.3(11) . . . . ?
O12 S2 C74 F6 45.6(13) . . . . ?
O11 S2 C74 F6 165.4(10) . . . . ?
O13 S2 C74 F5 63.6(10) . . . . ?
O12 S2 C74 F5 -176.5(9) . . . . ?
O11 S2 C74 F5 -56.7(11) . . . . ?
O13 S2 C74 F4 176.2(8) . . . . ?
O12 S2 C74 F4 -63.9(9) . . . . ?
O11 S2 C74 F4 55.9(9) . . . . ?
O14 S3 C75a F7a -51.6(12) . . . . ?
O16a S3 C75a F7a 68.6(12) . . . . ?
O15a S3 C75a F7a -173.7(12) . . . . ?
O14 S3 C75a F8a 56.8(11) . . . . ?
O16a S3 C75a F8a 177.0(11) . . . . ?
O15a S3 C75a F8a -65.4(13) . . . . ?
O14 S3 C75a F9 172.5(8) . . . . ?
O16a S3 C75a F9 -67.3(11) . . . . ?
O15a S3 C75a F9 50.3(12) . . . . ?
O14 S3 C75'b F8'b 89.9(13) . . . . ?
O15'b S3 C75'b F8'b -30.3(18) . . . . ?
O16'b S3 C75'b F8'b -156.3(16) . . . . ?
O14 S3 C75'b F7'b -40(2) . . . . ?
O15'b S3 C75'b F7'b -160(2) . . . . ?
O16'b S3 C75'b F7'b 74(2) . . . . ?
O14 S3 C75'b F9 -159.5(10) . . . . ?
O15'b S3 C75'b F9 80.3(17) . . . . ?
O16'b S3 C75'b F9 -45.6(15) . . . . ?
